data_7040316
loop_
_publ_author_name
'Chanawanno, Kullapa'
'Holstrom, Cole'
'Crandall, Laura A.'
'Dodge, Henry'
'Nemykin, Victor N.'
'Herrick, Richard S.'
'Ziegler, Christopher J.'

_publ_section_title
;
 The synthesis and structures of 1,1'-bis(sulfonyl)ferrocene derivatives.
;
_journal_issue 36
_journal_name_full 'Dalton transactions (Cambridge, England : 2003)'
_journal_page_first 14320
_journal_page_last 14326
_journal_paper_doi 10.1039/c6dt02669a
_journal_volume 45
_journal_year 2016
_chemical_formula_sum 'C20 H28 Fe N2 O8 S2'
_chemical_formula_weight 544.41
_space_group_crystal_system monoclinic
_space_group_IT_number 15
_space_group_name_Hall '-C 2yc'
_space_group_name_H-M_alt 'C 1 2/c 1'
_symmetry_space_group_name_Hall '-C 2yc'
_symmetry_space_group_name_H-M 'C 1 2/c 1'
_atom_sites_solution_hydrogens geom
_audit_creation_method SHELXL-2014/7
_audit_update_record
;
2016-06-24 deposited with the CCDC.
2016-08-15 downloaded from the CCDC.
;
_cell_angle_alpha 90
_cell_angle_beta 111.369(7)
_cell_angle_gamma 90
_cell_formula_units_Z 4
_cell_length_a 29.718(3)
_cell_length_b 6.7980(7)
_cell_length_c 11.6656(12)
_cell_measurement_reflns_used 9924
_cell_measurement_temperature 100(2)
_cell_measurement_theta_max 27.00
_cell_measurement_theta_min 1.47
_cell_volume 2194.7(4)
_computing_cell_refinement 'Bruker SAINT'
_computing_data_collection 'Bruker APEX2'
_computing_data_reduction 'Bruker SAINT'
_computing_molecular_graphics 'Bruker SHELXTL'
_computing_publication_material 'Bruker SHELXTL'
_computing_structure_refinement 'SHELXL-2014/7 (Sheldrick, 2014)'
_computing_structure_solution 'SHELXL-2014/7 (Sheldrick, 2014)'
_diffrn_ambient_temperature 100(2)
_diffrn_measured_fraction_theta_full 1.000
_diffrn_measured_fraction_theta_max 0.999
_diffrn_measurement_device_type 'Bruker APEX-II CCD'
_diffrn_measurement_method '\f and \w scans'
_diffrn_radiation_type MoK\a
_diffrn_radiation_wavelength 0.71073
_diffrn_reflns_av_R_equivalents 0.0238
_diffrn_reflns_av_unetI/netI 0.0144
_diffrn_reflns_Laue_measured_fraction_full 1.000
_diffrn_reflns_Laue_measured_fraction_max 0.999
_diffrn_reflns_limit_h_max 37
_diffrn_reflns_limit_h_min -37
_diffrn_reflns_limit_k_max 8
_diffrn_reflns_limit_k_min -7
_diffrn_reflns_limit_l_max 13
_diffrn_reflns_limit_l_min -14
_diffrn_reflns_number 15126
_diffrn_reflns_point_group_measured_fraction_full 1.000
_diffrn_reflns_point_group_measured_fraction_max 0.999
_diffrn_reflns_theta_full 25.242
_diffrn_reflns_theta_max 26.999
_diffrn_reflns_theta_min 1.472
_diffrn_source 'fine-focus sealed tube'
_exptl_absorpt_coefficient_mu 0.930
_exptl_absorpt_correction_T_max 0.7460
_exptl_absorpt_correction_T_min 0.6399
_exptl_absorpt_correction_type multi-scan
_exptl_absorpt_process_details SADABS
_exptl_crystal_colour yellow
_exptl_crystal_density_diffrn 1.654
_exptl_crystal_density_meas ?
_exptl_crystal_density_method 'not measured'
_exptl_crystal_description plate
_exptl_crystal_F_000 1144
_exptl_crystal_size_max 0.398
_exptl_crystal_size_mid 0.270
_exptl_crystal_size_min 0.240
_refine_diff_density_max 0.848
_refine_diff_density_min -0.858
_refine_diff_density_rms 0.070
_refine_ls_extinction_method none
_refine_ls_goodness_of_fit_ref 1.027
_refine_ls_hydrogen_treatment constr
_refine_ls_matrix_type full
_refine_ls_number_parameters 151
_refine_ls_number_reflns 2393
_refine_ls_number_restraints 0
_refine_ls_restrained_S_all 1.027
_refine_ls_R_factor_all 0.0317
_refine_ls_R_factor_gt 0.0305
_refine_ls_shift/su_max 0.000
_refine_ls_shift/su_mean 0.000
_refine_ls_structure_factor_coef Fsqd
_refine_ls_weighting_details 'w=1/[\s^2^(Fo^2^)+(0.0445P)^2^+5.2023P] where P=(Fo^2^+2Fc^2^)/3'
_refine_ls_weighting_scheme calc
_refine_ls_wR_factor_gt 0.0807
_refine_ls_wR_factor_ref 0.0816
_reflns_Friedel_coverage 0.000
_reflns_number_gt 2268
_reflns_number_total 2393
_reflns_threshold_expression 'I > 2\s(I)'
_cod_data_source_file c6dt02669a2.cif
_cod_data_source_block 13
_cod_depositor_comments
;
The following automatic conversions were performed:

'_exptl_crystal_density_meas' value 'not measured' was changed to '?'
- the value is perceived as not measured.

Automatic conversion script
Id: cif_fix_values 4268 2015-11-12 08:31:59Z antanas 

 Adding full bibliography for 7040307--7040318.cif.
;
_cod_database_code 7040316
_shelx_shelxl_version_number 2014/7
_shelx_space_group_comment
;
The symmetry employed for this shelxl refinement is uniquely defined
by the following loop, which should always be used as a source of
symmetry information in preference to the above space-group names.
They are only intended as comments.
;

loop_
_space_group_symop_operation_xyz
'x, y, z'
'-x, y, -z+1/2'
'x+1/2, y+1/2, z'
'-x+1/2, y+1/2, -z+1/2'
'-x, -y, -z'
'x, -y, z-1/2'
'-x+1/2, -y+1/2, -z'
'x+1/2, -y+1/2, z-1/2'

loop_
_atom_site_label
_atom_site_type_symbol
_atom_site_fract_x
_atom_site_fract_y
_atom_site_fract_z
_atom_site_U_iso_or_equiv
_atom_site_adp_type
_atom_site_occupancy
_atom_site_site_symmetry_order
_atom_site_calc_flag
_atom_site_refinement_flags_posn
_atom_site_refinement_flags_adp
_atom_site_refinement_flags_occupancy
C1 C 0.06741(6) 0.7729(3) 0.29854(15) 0.0125(3) Uani 1 1 d . . .
C2 C 0.06881(6) 0.5624(3) 0.29409(16) 0.0144(3) Uani 1 1 d . . .
H2 H 0.0812 0.4811 0.2405 0.017 Uiso 1 1 calc R U .
C3 C 0.04907(6) 0.4915(3) 0.38042(16) 0.0169(3) Uani 1 1 d . . .
H3 H 0.0442 0.3500 0.3964 0.020 Uiso 1 1 calc R U .
C4 C 0.03607(6) 0.6550(3) 0.43768(16) 0.0169(4) Uani 1 1 d . . .
H4 H 0.0206 0.6474 0.5006 0.020 Uiso 1 1 calc R U .
C5 C 0.04718(6) 0.8312(3) 0.38773(15) 0.0138(3) Uani 1 1 d . . .
H5 H 0.0421 0.9688 0.4108 0.017 Uiso 1 1 calc R U .
C6 C 0.16033(6) 1.0481(3) 0.42234(16) 0.0152(3) Uani 1 1 d . . .
H6A H 0.1392 0.9979 0.4647 0.018 Uiso 1 1 calc R U .
H6B H 0.1556 1.1921 0.4119 0.018 Uiso 1 1 calc R U .
C7 C 0.21278(6) 1.0022(3) 0.49773(15) 0.0153(3) Uani 1 1 d . . .
H7A H 0.2175 0.8579 0.5018 0.018 Uiso 1 1 calc R U .
H7B H 0.2336 1.0593 0.4566 0.018 Uiso 1 1 calc R U .
C8 C 0.22785(6) 1.0839(3) 0.62732(16) 0.0148(3) Uani 1 1 d . . .
H8A H 0.2226 1.2280 0.6231 0.018 Uiso 1 1 calc R U .
H8B H 0.2073 1.0254 0.6687 0.018 Uiso 1 1 calc R U .
C9 C 0.28003(6) 1.0417(2) 0.70225(16) 0.0138(3) Uani 1 1 d . . .
C10 C 0.34242(6) 1.0840(3) 0.89686(17) 0.0201(4) Uani 1 1 d . . .
H10A H 0.3526 0.9490 0.8894 0.030 Uiso 1 1 calc R U .
H10B H 0.3460 1.1095 0.9824 0.030 Uiso 1 1 calc R U .
H10C H 0.3626 1.1764 0.8724 0.030 Uiso 1 1 calc R U .
Fe1 Fe 0.0000 0.66670(5) 0.2500 0.01090(11) Uani 1 2 d S T P
N1 N 0.14794(5) 0.9523(2) 0.30123(13) 0.0142(3) Uani 1 1 d . . .
H1 H 0.1705 0.9087 0.2756 0.017 Uiso 1 1 calc R U .
O1 O 0.08901(5) 0.83209(18) 0.10619(11) 0.0170(3) Uani 1 1 d . . .
O2 O 0.06906(5) 1.12012(19) 0.21035(11) 0.0172(3) Uani 1 1 d . . .
O3 O 0.30770(5) 0.9572(2) 0.66531(12) 0.0190(3) Uani 1 1 d . . .
O4 O 0.29204(4) 1.1094(2) 0.81717(11) 0.0172(3) Uani 1 1 d . . .
S2 S 0.09060(2) 0.93017(6) 0.21648(4) 0.01216(12) Uani 1 1 d . . .

loop_
_atom_site_aniso_label
_atom_site_aniso_U_11
_atom_site_aniso_U_22
_atom_site_aniso_U_33
_atom_site_aniso_U_23
_atom_site_aniso_U_13
_atom_site_aniso_U_12
C1 0.0114(7) 0.0131(8) 0.0117(7) 0.0011(6) 0.0027(6) -0.0008(6)
C2 0.0117(7) 0.0129(8) 0.0164(8) 0.0019(6) 0.0023(6) 0.0016(6)
C3 0.0138(8) 0.0157(8) 0.0177(8) 0.0062(7) 0.0015(6) -0.0002(7)
C4 0.0144(8) 0.0231(9) 0.0111(8) 0.0017(7) 0.0021(6) -0.0034(7)
C5 0.0127(8) 0.0163(8) 0.0111(8) -0.0018(6) 0.0027(6) -0.0023(6)
C6 0.0155(8) 0.0154(8) 0.0144(8) -0.0032(6) 0.0050(6) -0.0016(6)
C7 0.0148(8) 0.0171(8) 0.0150(8) -0.0014(7) 0.0066(7) -0.0016(7)
C8 0.0147(8) 0.0155(8) 0.0146(8) -0.0014(6) 0.0056(6) -0.0003(6)
C9 0.0164(8) 0.0107(7) 0.0148(8) 0.0001(6) 0.0061(6) -0.0026(6)
C10 0.0155(8) 0.0238(10) 0.0166(8) -0.0039(7) 0.0007(7) 0.0015(7)
Fe1 0.01086(17) 0.01037(18) 0.01049(18) 0.000 0.00272(13) 0.000
N1 0.0124(6) 0.0180(7) 0.0132(7) -0.0022(6) 0.0058(5) -0.0021(6)
O1 0.0219(6) 0.0181(6) 0.0113(6) -0.0010(5) 0.0064(5) -0.0001(5)
O2 0.0209(6) 0.0119(6) 0.0181(6) 0.0022(5) 0.0062(5) 0.0012(5)
O3 0.0166(6) 0.0227(7) 0.0180(6) -0.0043(5) 0.0066(5) 0.0016(5)
O4 0.0150(6) 0.0216(6) 0.0138(6) -0.0043(5) 0.0038(5) 0.0011(5)
S2 0.0139(2) 0.0116(2) 0.0106(2) 0.00057(14) 0.00415(15) -0.00070(14)

loop_
_atom_type_symbol
_atom_type_description
_atom_type_scat_dispersion_real
_atom_type_scat_dispersion_imag
_atom_type_scat_source
C C 0.0033 0.0016 'International Tables Vol C Tables 4.2.6.8 and 6.1.1.4'
H H 0.0000 0.0000 'International Tables Vol C Tables 4.2.6.8 and 6.1.1.4'
N N 0.0061 0.0033 'International Tables Vol C Tables 4.2.6.8 and 6.1.1.4'
O O 0.0106 0.0060 'International Tables Vol C Tables 4.2.6.8 and 6.1.1.4'
S S 0.1246 0.1234 'International Tables Vol C Tables 4.2.6.8 and 6.1.1.4'
Fe Fe 0.3463 0.8444 'International Tables Vol C Tables 4.2.6.8 and 6.1.1.4'

loop_
_geom_angle_atom_site_label_1
_geom_angle_atom_site_label_2
_geom_angle_atom_site_label_3
_geom_angle
_geom_angle_site_symmetry_1
_geom_angle_site_symmetry_3
C2 C1 C5 109.12(15) . .
C2 C1 S2 124.91(13) . .
C5 C1 S2 125.83(13) . .
C2 C1 Fe1 70.72(9) . .
C5 C1 Fe1 70.42(9) . .
S2 C1 Fe1 128.44(9) . .
C3 C2 C1 106.73(15) . .
C3 C2 Fe1 70.29(10) . .
C1 C2 Fe1 67.87(9) . .
C4 C3 C2 108.73(16) . .
C4 C3 Fe1 69.78(10) . .
C2 C3 Fe1 69.19(9) . .
C3 C4 C5 108.82(15) . .
C3 C4 Fe1 69.86(10) . .
C5 C4 Fe1 68.93(10) . .
C4 C5 C1 106.60(15) . .
C4 C5 Fe1 70.45(10) . .
C1 C5 Fe1 68.07(9) . .
N1 C6 C7 108.02(14) . .
C8 C7 C6 111.74(14) . .
C9 C8 C7 112.14(14) . .
O3 C9 O4 123.74(16) . .
O3 C9 C8 125.22(16) . .
O4 C9 C8 111.04(14) . .
C1 Fe1 C1 137.84(10) 2 .
C1 Fe1 C5 41.51(6) 2 2
C1 Fe1 C5 110.74(7) . 2
C1 Fe1 C5 110.75(7) 2 .
C1 Fe1 C5 41.51(6) . .
C5 Fe1 C5 113.47(10) 2 .
C1 Fe1 C2 41.41(7) 2 2
C1 Fe1 C2 178.06(7) . 2
C5 Fe1 C2 69.79(7) 2 2
C5 Fe1 C2 136.55(7) . 2
C1 Fe1 C2 178.06(7) 2 .
C1 Fe1 C2 41.41(7) . .
C5 Fe1 C2 136.54(7) 2 .
C5 Fe1 C2 69.78(7) . .
C2 Fe1 C2 139.42(10) 2 .
C1 Fe1 C4 113.16(7) 2 .
C1 Fe1 C4 68.56(7) . .
C5 Fe1 C4 143.27(7) 2 .
C5 Fe1 C4 40.63(7) . .
C2 Fe1 C4 109.85(7) 2 .
C2 Fe1 C4 68.51(7) . .
C1 Fe1 C4 68.56(7) 2 2
C1 Fe1 C4 113.16(7) . 2
C5 Fe1 C4 40.62(7) 2 2
C5 Fe1 C4 143.27(7) . 2
C2 Fe1 C4 68.51(7) 2 2
C2 Fe1 C4 109.85(7) . 2
C4 Fe1 C4 175.57(11) . 2
C1 Fe1 C3 68.55(7) 2 2
C1 Fe1 C3 141.41(7) . 2
C5 Fe1 C3 68.68(7) 2 2
C5 Fe1 C3 176.17(7) . 2
C2 Fe1 C3 40.52(7) 2 2
C2 Fe1 C3 111.05(7) . 2
C4 Fe1 C3 135.83(8) . 2
C4 Fe1 C3 40.36(7) 2 2
C1 Fe1 C3 141.41(7) 2 .
C1 Fe1 C3 68.55(7) . .
C5 Fe1 C3 176.17(7) 2 .
C5 Fe1 C3 68.68(7) . .
C2 Fe1 C3 111.05(7) 2 .
C2 Fe1 C3 40.52(7) . .
C4 Fe1 C3 40.36(7) . .
C4 Fe1 C3 135.83(8) 2 .
C3 Fe1 C3 109.36(10) 2 .
C6 N1 S2 117.43(11) . .
C9 O4 C10 115.84(14) . .
O2 S2 O1 120.43(8) . .
O2 S2 N1 107.21(8) . .
O1 S2 N1 105.74(8) . .
O2 S2 C1 108.84(8) . .
O1 S2 C1 108.56(8) . .
N1 S2 C1 104.99(8) . .

loop_
_geom_bond_atom_site_label_1
_geom_bond_atom_site_label_2
_geom_bond_distance
_geom_bond_site_symmetry_2
C1 C2 1.433(2) .
C1 C5 1.434(2) .
C1 S2 1.7363(17) .
C1 Fe1 2.0072(16) .
C2 C3 1.422(2) .
C2 Fe1 2.0452(16) .
C3 C4 1.421(3) .
C3 Fe1 2.0598(17) .
C4 C5 1.423(2) .
C4 Fe1 2.0588(17) .
C5 Fe1 2.0387(17) .
C6 N1 1.476(2) .
C6 C7 1.517(2) .
C7 C8 1.517(2) .
C8 C9 1.504(2) .
C9 O3 1.204(2) .
C9 O4 1.337(2) .
C10 O4 1.457(2) .
Fe1 C1 2.0072(16) 2
Fe1 C5 2.0387(17) 2
Fe1 C2 2.0451(16) 2
Fe1 C4 2.0588(17) 2
Fe1 C3 2.0598(17) 2
N1 S2 1.6359(15) .
O1 S2 1.4346(13) .
O2 S2 1.4315(13) .
